data_7708153
loop_
_publ_author_name
'Guschlbauer, Jannick'
'Vollgraff, Tobias'
'Xie, Xiulan'
'Fetoh, Ahmed'
'Sundermeyer, J\"org'

_publ_section_title
;
 Heavy silylchalcogenido lanthanates synthesis
 Ph<sub>4</sub>P[Cp<sub>3</sub>La-ESiMe<sub>3</sub>] (E = S, Se, and Te)
 <i>via</i> fluoride-induced demethylation of dimethylcarbonate to
 Ph<sub>4</sub>P[OCO<sub>2</sub>Me] key intermediate.
;
_journal_issue 37
_journal_name_full 'Dalton transactions (Cambridge, England : 2003)'
_journal_page_first 13103
_journal_page_last 13111
_journal_paper_doi 10.1039/d1dt02000e
_journal_volume 50
_journal_year 2021
_chemical_formula_moiety 'C12 H36 N7 P2 1+, C2 H3 O3 1-'
_chemical_formula_sum 'C14 H39 N7 O3 P2'
_chemical_formula_weight 415.46
_space_group_crystal_system triclinic
_space_group_IT_number 2
_space_group_name_Hall '-P 1'
_space_group_name_H-M_alt 'P -1'
_atom_sites_solution_hydrogens geom
_atom_sites_solution_primary direct
_atom_sites_solution_secondary difmap
_audit_creation_method SHELXL-2018/3
_audit_update_record
;
2021-05-31 deposited with the CCDC.	2021-08-25 downloaded from the CCDC.
;
_cell_angle_alpha 103.005(2)
_cell_angle_beta 98.958(2)
_cell_angle_gamma 96.125(2)
_cell_formula_units_Z 2
_cell_length_a 7.9237(2)
_cell_length_b 11.4184(4)
_cell_length_c 12.7068(4)
_cell_measurement_reflns_used 16662
_cell_measurement_temperature 100(2)
_cell_measurement_theta_max 76.02
_cell_measurement_theta_min 3.63
_cell_volume 1094.44(6)
_computing_cell_refinement
; 
X-Area Recipe 1.33.0.0 (STOE, 2015)
;
_computing_data_collection
; 
X-Area Pilatus3_SV 1.31.127.0 (STOE, 2016)
;
_computing_data_reduction
; 
X-Area Integrate 1.71.0.0 (STOE, 2016)
X-Area LANA 1.68.2.0 (STOE, 2016)
;
_computing_molecular_graphics
'DIAMOND 4 (H. Putz, K. Brandenburg, Crystal Impact GbR, Kreuzherrenstr. 102, 53227 Bonn, Germany)'
_computing_publication_material
; 
'WinGX 2014.1 (L.J. Farrugia, J. Appl. Cryst. 2012, 45, 849-854)'
'enCIFer (F. H. Allen, O. Johnson, G. P. Shields, B. R. Smith, M. Towler, J. Appl. Cryst. 2004, 37, 335-338.)'
;
_computing_structure_refinement 'SHELXL-2017/1 (Sheldrick, 2017)'
_computing_structure_solution 'SHELXT (Sheldrick, G. M. (2015). Acta Cryst. A71, 3-8.)'
_diffrn_ambient_temperature 100(2)
_diffrn_detector_area_resol_mean 5.81
_diffrn_measured_fraction_theta_full 0.994
_diffrn_measured_fraction_theta_max 0.994
_diffrn_measurement_device_type 'STOE STADIVARI'
_diffrn_measurement_method 'rotation method, \w scans'
_diffrn_radiation_type CuK\a
_diffrn_radiation_wavelength 1.54178
_diffrn_reflns_av_R_equivalents 0.0354
_diffrn_reflns_av_unetI/netI 0.0259
_diffrn_reflns_Laue_measured_fraction_full 0.994
_diffrn_reflns_Laue_measured_fraction_max 0.994
_diffrn_reflns_limit_h_max 9
_diffrn_reflns_limit_h_min -9
_diffrn_reflns_limit_k_max 13
_diffrn_reflns_limit_k_min -10
_diffrn_reflns_limit_l_max 15
_diffrn_reflns_limit_l_min -15
_diffrn_reflns_number 18979
_diffrn_reflns_point_group_measured_fraction_full 0.994
_diffrn_reflns_point_group_measured_fraction_max 0.994
_diffrn_reflns_theta_full 66.482
_diffrn_reflns_theta_max 66.482
_diffrn_reflns_theta_min 4.017
_diffrn_source 'GeniX 3D HF Cu'
_exptl_absorpt_coefficient_mu 2.041
_exptl_absorpt_correction_T_max 0.5688
_exptl_absorpt_correction_T_min 0.0930
_exptl_absorpt_correction_type multi-scan
_exptl_absorpt_process_details
; 
STOE LANA, absorption correction by scaling of reflection intensities.
;
_exptl_crystal_colour colourless
_exptl_crystal_density_diffrn 1.261
_exptl_crystal_density_method 'not measured'
_exptl_crystal_description block
_exptl_crystal_F_000 452
_exptl_crystal_size_max 0.264
_exptl_crystal_size_mid 0.178
_exptl_crystal_size_min 0.133
_refine_diff_density_max 0.280
_refine_diff_density_min -0.439
_refine_diff_density_rms 0.064
_refine_ls_extinction_method none
_refine_ls_goodness_of_fit_ref 1.030
_refine_ls_hydrogen_treatment constr
_refine_ls_matrix_type full
_refine_ls_number_parameters 248
_refine_ls_number_reflns 3829
_refine_ls_number_restraints 0
_refine_ls_restrained_S_all 1.030
_refine_ls_R_factor_all 0.0554
_refine_ls_R_factor_gt 0.0478
_refine_ls_shift/su_max 0.000
_refine_ls_shift/su_mean 0.000
_refine_ls_structure_factor_coef Fsqd
_refine_ls_weighting_details 'w=1/[\s^2^(Fo^2^)+(0.1033P)^2^] where P=(Fo^2^+2Fc^2^)/3'
_refine_ls_weighting_scheme calc
_refine_ls_wR_factor_gt 0.1314
_refine_ls_wR_factor_ref 0.1354
_reflns_Friedel_coverage 0.000
_reflns_number_gt 3160
_reflns_number_total 3829
_reflns_threshold_expression 'I > 2\s(I)'
_cod_data_source_file d1dt02000e2.cif
_cod_data_source_block tvd136loesen
_cod_depositor_comments 'Adding full bibliography for 7708147--7708155.cif.'
_cod_database_code 7708153
_shelx_shelxl_version_number 2018/3
_shelx_space_group_comment
; 
The symmetry employed for this shelxl refinement is uniquely defined 
by the following loop, which should always be used as a source of 
symmetry information in preference to the above space-group names. 
They are only intended as comments. 
;

loop_
_space_group_symop_operation_xyz
'x, y, z'
'-x, -y, -z'

loop_
_atom_site_label
_atom_site_type_symbol
_atom_site_fract_x
_atom_site_fract_y
_atom_site_fract_z
_atom_site_U_iso_or_equiv
_atom_site_adp_type
_atom_site_occupancy
_atom_site_site_symmetry_order
_atom_site_calc_flag
_atom_site_refinement_flags_posn
_atom_site_refinement_flags_adp
_atom_site_refinement_flags_occupancy
_atom_site_disorder_assembly
_atom_site_disorder_group
P1 P 0.35771(6) 0.79893(5) 0.66710(4) 0.02568(18) Uani 1 1 d . . . . .
O1 O 0.8126(3) 0.29485(17) 0.75692(16) 0.0512(5) Uani 1 1 d . . . . .
C1 C 0.0325(3) 0.8365(2) 0.6813(2) 0.0369(5) Uani 1 1 d . . . . .
H1A H 0.071228 0.815935 0.749398 0.055 Uiso 1 1 calc R U . . .
H1B H -0.069545 0.781696 0.641806 0.055 Uiso 1 1 calc R U . . .
H1C H 0.006848 0.918228 0.696152 0.055 Uiso 1 1 calc R U . . .
N1 N 0.1682(2) 0.82667(16) 0.61513(15) 0.0293(4) Uani 1 1 d . . . . .
N2 N 0.4716(2) 0.77130(16) 0.56894(15) 0.0286(4) Uani 1 1 d . . . . .
P2 P 0.37786(6) 0.58936(5) 0.78016(4) 0.02470(18) Uani 1 1 d . . . . .
O2 O 0.8625(3) 0.10262(16) 0.72944(15) 0.0491(5) Uani 1 1 d . . . . .
C2 C 0.1358(3) 0.8733(2) 0.5166(2) 0.0338(5) Uani 1 1 d . . . . .
H2A H 0.137386 0.959624 0.537832 0.051 Uiso 1 1 calc R U . . .
H2B H 0.024956 0.835319 0.473504 0.051 Uiso 1 1 calc R U . . .
H2C H 0.223902 0.855447 0.473889 0.051 Uiso 1 1 calc R U . . .
O3 O 0.9828(2) 0.24207(16) 0.88655(14) 0.0429(4) Uani 1 1 d . . . . .
C3 C 0.4190(3) 0.6601(2) 0.48057(19) 0.0337(5) Uani 1 1 d . . . . .
H3A H 0.342660 0.603590 0.503304 0.051 Uiso 1 1 calc R U . . .
H3B H 0.519399 0.624505 0.464522 0.051 Uiso 1 1 calc R U . . .
H3C H 0.360640 0.679450 0.415971 0.051 Uiso 1 1 calc R U . . .
N3 N 0.4555(2) 0.92058(16) 0.76092(16) 0.0310(4) Uani 1 1 d . . . . .
N4 N 0.2810(2) 0.45650(16) 0.70246(15) 0.0274(4) Uani 1 1 d . . . . .
C4 C 0.5842(3) 0.8653(2) 0.5408(2) 0.0333(5) Uani 1 1 d . . . . .
H4A H 0.617497 0.934078 0.603001 0.050 Uiso 1 1 calc R U . . .
H4B H 0.523453 0.890011 0.479912 0.050 Uiso 1 1 calc R U . . .
H4C H 0.685446 0.833540 0.521186 0.050 Uiso 1 1 calc R U . . .
N6 N 0.5861(2) 0.58941(16) 0.81161(15) 0.0283(4) Uani 1 1 d . . . . .
C6 C 0.6144(3) 0.9169(2) 0.8354(2) 0.0376(6) Uani 1 1 d . . . . .
H6A H 0.608927 0.959942 0.908688 0.056 Uiso 1 1 calc R U . . .
H6B H 0.711584 0.954504 0.812147 0.056 Uiso 1 1 calc R U . . .
H6C H 0.626959 0.833984 0.834230 0.056 Uiso 1 1 calc R U . . .
N5 N 0.3153(2) 0.60759(16) 0.90061(15) 0.0268(4) Uani 1 1 d . . . . .
C5 C 0.4253(3) 1.0442(2) 0.7562(2) 0.0385(6) Uani 1 1 d . . . . .
H5A H 0.418929 1.090255 0.828330 0.058 Uiso 1 1 calc R U . . .
H5B H 0.318581 1.040330 0.707074 0.058 Uiso 1 1 calc R U . . .
H5C H 0.518486 1.082807 0.730190 0.058 Uiso 1 1 calc R U . . .
C7 C 0.1173(3) 0.4422(2) 0.62570(19) 0.0347(5) Uani 1 1 d . . . . .
H7A H 0.097202 0.519816 0.613205 0.052 Uiso 1 1 calc R U . . .
H7B H 0.024688 0.409978 0.656356 0.052 Uiso 1 1 calc R U . . .
H7C H 0.122852 0.387452 0.557292 0.052 Uiso 1 1 calc R U . . .
N7 N 0.3308(2) 0.68662(16) 0.71654(16) 0.0303(4) Uani 1 1 d . . . . .
C9 C 0.1276(3) 0.5755(2) 0.89584(19) 0.0313(5) Uani 1 1 d . . . . .
H9A H 0.104961 0.584183 0.969052 0.047 Uiso 1 1 calc R U . . .
H9B H 0.090285 0.492989 0.854442 0.047 Uiso 1 1 calc R U . . .
H9C H 0.065808 0.628708 0.860929 0.047 Uiso 1 1 calc R U . . .
C8 C 0.3157(3) 0.3461(2) 0.7377(2) 0.0343(5) Uani 1 1 d . . . . .
H8A H 0.235877 0.328247 0.783509 0.051 Uiso 1 1 calc R U . . .
H8B H 0.431606 0.358537 0.778250 0.051 Uiso 1 1 calc R U . . .
H8C H 0.302259 0.279322 0.674240 0.051 Uiso 1 1 calc R U . . .
C10 C 0.3848(3) 0.7225(2) 0.98183(19) 0.0333(5) Uani 1 1 d . . . . .
H10A H 0.355240 0.718306 1.051490 0.050 Uiso 1 1 calc R U . . .
H10B H 0.336449 0.787838 0.958023 0.050 Uiso 1 1 calc R U . . .
H10C H 0.508152 0.736532 0.989170 0.050 Uiso 1 1 calc R U . . .
C11 C 0.6727(3) 0.5435(2) 0.90259(19) 0.0319(5) Uani 1 1 d . . . . .
H11A H 0.591225 0.526326 0.947643 0.048 Uiso 1 1 calc R U . . .
H11B H 0.766211 0.603752 0.946241 0.048 Uiso 1 1 calc R U . . .
H11C H 0.716984 0.470464 0.872980 0.048 Uiso 1 1 calc R U . . .
C12 C 0.6959(3) 0.6026(2) 0.73176(19) 0.0338(5) Uani 1 1 d . . . . .
H12A H 0.738253 0.527412 0.707010 0.051 Uiso 1 1 calc R U . . .
H12B H 0.791553 0.665770 0.765450 0.051 Uiso 1 1 calc R U . . .
H12C H 0.630100 0.623299 0.670214 0.051 Uiso 1 1 calc R U . . .
C13 C 0.8763(3) 0.2090(2) 0.78048(19) 0.0330(5) Uani 1 1 d . . . . .
C14 C 1.0512(3) 0.1464(2) 0.9260(2) 0.0466(6) Uani 1 1 d . . . . .
H14A H 0.958129 0.085980 0.927482 0.070 Uiso 1 1 calc R U . . .
H14B H 1.117416 0.178412 0.998830 0.070 Uiso 1 1 calc R U . . .
H14C H 1.124197 0.110177 0.878169 0.070 Uiso 1 1 calc R U . . .

loop_
_atom_site_aniso_label
_atom_site_aniso_U_11
_atom_site_aniso_U_22
_atom_site_aniso_U_33
_atom_site_aniso_U_23
_atom_site_aniso_U_13
_atom_site_aniso_U_12
P1 0.0231(3) 0.0276(3) 0.0273(3) 0.0082(2) 0.0039(2) 0.0060(2)
O1 0.0613(12) 0.0514(12) 0.0458(11) 0.0148(9) 0.0099(9) 0.0234(9)
C1 0.0294(11) 0.0451(14) 0.0409(14) 0.0155(11) 0.0086(10) 0.0121(9)
N1 0.0257(8) 0.0329(10) 0.0323(10) 0.0119(8) 0.0056(7) 0.0090(7)
N2 0.0283(8) 0.0288(9) 0.0296(10) 0.0075(8) 0.0070(7) 0.0048(7)
P2 0.0207(3) 0.0283(3) 0.0263(3) 0.0086(2) 0.0040(2) 0.00565(19)
O2 0.0660(12) 0.0372(10) 0.0388(10) 0.0071(8) 0.0001(9) 0.0026(8)
C2 0.0293(10) 0.0376(13) 0.0374(13) 0.0157(10) 0.0023(9) 0.0094(9)
O3 0.0458(9) 0.0410(10) 0.0370(10) 0.0031(8) 0.0016(8) 0.0072(7)
C3 0.0360(11) 0.0339(12) 0.0324(12) 0.0075(10) 0.0086(9) 0.0081(9)
N3 0.0291(9) 0.0296(10) 0.0330(10) 0.0055(8) 0.0039(8) 0.0056(7)
N4 0.0255(8) 0.0280(10) 0.0291(10) 0.0075(8) 0.0041(7) 0.0058(7)
C4 0.0301(10) 0.0384(13) 0.0354(12) 0.0143(10) 0.0101(9) 0.0055(9)
N6 0.0204(8) 0.0374(10) 0.0306(10) 0.0140(8) 0.0044(7) 0.0073(7)
C6 0.0328(11) 0.0406(13) 0.0348(13) 0.0088(10) -0.0029(10) -0.0007(9)
N5 0.0221(8) 0.0302(9) 0.0270(9) 0.0053(7) 0.0041(7) 0.0039(7)
C5 0.0386(12) 0.0299(12) 0.0439(14) 0.0043(10) 0.0038(10) 0.0070(9)
C7 0.0306(11) 0.0366(13) 0.0320(12) 0.0051(10) -0.0014(9) 0.0004(9)
N7 0.0244(8) 0.0322(10) 0.0368(10) 0.0132(8) 0.0046(7) 0.0068(7)
C9 0.0234(10) 0.0397(12) 0.0323(12) 0.0102(10) 0.0066(9) 0.0067(8)
C8 0.0347(11) 0.0297(12) 0.0406(13) 0.0110(10) 0.0082(10) 0.0072(9)
C10 0.0302(10) 0.0358(12) 0.0325(12) 0.0052(10) 0.0068(9) 0.0042(9)
C11 0.0255(10) 0.0410(13) 0.0329(12) 0.0159(10) 0.0036(9) 0.0092(9)
C12 0.0254(10) 0.0442(14) 0.0348(12) 0.0136(10) 0.0069(9) 0.0087(9)
C13 0.0316(10) 0.0361(13) 0.0321(12) 0.0083(10) 0.0104(9) 0.0023(9)
C14 0.0400(13) 0.0505(16) 0.0454(15) 0.0108(13) -0.0029(11) 0.0077(11)

loop_
_atom_type_symbol
_atom_type_description
_atom_type_scat_dispersion_real
_atom_type_scat_dispersion_imag
_atom_type_scat_source
C C 0.0181 0.0091 'International Tables Vol C Tables 4.2.6.8 and 6.1.1.4'
H H 0.0000 0.0000 'International Tables Vol C Tables 4.2.6.8 and 6.1.1.4'
N N 0.0311 0.0180 'International Tables Vol C Tables 4.2.6.8 and 6.1.1.4'
O O 0.0492 0.0322 'International Tables Vol C Tables 4.2.6.8 and 6.1.1.4'
P P 0.2955 0.4335 'International Tables Vol C Tables 4.2.6.8 and 6.1.1.4'

loop_
_geom_angle_atom_site_label_1
_geom_angle_atom_site_label_2
_geom_angle_atom_site_label_3
_geom_angle
_geom_angle_site_symmetry_1
_geom_angle_site_symmetry_3
_geom_angle_publ_flag
N7 P1 N1 108.49(9) . . ?
N7 P1 N3 111.78(10) . . ?
N1 P1 N3 108.13(10) . . ?
N7 P1 N2 110.56(10) . . ?
N1 P1 N2 108.84(9) . . ?
N3 P1 N2 108.96(9) . . ?
C1 N1 C2 114.78(18) . . ?
C1 N1 P1 119.85(15) . . ?
C2 N1 P1 123.53(14) . . ?
C4 N2 C3 113.72(18) . . ?
C4 N2 P1 123.76(16) . . ?
C3 N2 P1 119.19(14) . . ?
N7 P2 N6 113.17(9) . . ?
N7 P2 N4 107.09(10) . . ?
N6 P2 N4 110.83(9) . . ?
N7 P2 N5 114.54(10) . . ?
N6 P2 N5 103.32(9) . . ?
N4 P2 N5 107.81(9) . . ?
C13 O3 C14 116.60(19) . . ?
C6 N3 C5 113.64(18) . . ?
C6 N3 P1 120.86(16) . . ?
C5 N3 P1 123.05(16) . . ?
C7 N4 C8 114.28(17) . . ?
C7 N4 P2 122.55(15) . . ?
C8 N4 P2 118.96(15) . . ?
C12 N6 C11 112.51(16) . . ?
C12 N6 P2 120.11(14) . . ?
C11 N6 P2 125.18(14) . . ?
C10 N5 C9 111.19(17) . . ?
C10 N5 P2 116.52(13) . . ?
C9 N5 P2 115.60(14) . . ?
P2 N7 P1 158.50(12) . . ?
O1 C13 O2 131.3(2) . . ?
O1 C13 O3 112.1(2) . . ?
O2 C13 O3 116.6(2) . . ?

loop_
_geom_bond_atom_site_label_1
_geom_bond_atom_site_label_2
_geom_bond_distance
_geom_bond_site_symmetry_2
_geom_bond_publ_flag
P1 N7 1.5591(17) . ?
P1 N1 1.6363(18) . ?
P1 N3 1.6397(18) . ?
P1 N2 1.6442(18) . ?
O1 C13 1.223(3) . ?
C1 N1 1.463(3) . ?
N1 C2 1.465(3) . ?
N2 C4 1.464(2) . ?
N2 C3 1.465(3) . ?
P2 N7 1.5571(18) . ?
P2 N6 1.6362(16) . ?
P2 N4 1.6452(17) . ?
P2 N5 1.6575(18) . ?
O2 C13 1.226(3) . ?
O3 C13 1.421(3) . ?
O3 C14 1.424(3) . ?
N3 C6 1.463(3) . ?
N3 C5 1.470(3) . ?
N4 C7 1.466(3) . ?
N4 C8 1.468(3) . ?
N6 C12 1.457(3) . ?
N6 C11 1.478(3) . ?
N5 C10 1.466(3) . ?
N5 C9 1.482(2) . ?
